data_4104257
loop_
_publ_author_name
'Ryan A. Shenvi'
'E. J. Corey'

_publ_section_title
;
 A Short and Efficient Synthesis of (-)-7-Methylomuralide, a Potent
 Proteasome Inhibitor
;
_journal_name_full 'Journal of the American Chemical Society'
_journal_page_first 5746
_journal_page_last 5747
_journal_paper_doi 10.1021/ja901400q
_journal_volume 131
_journal_year 2009
_chemical_compound_source 'chemical synthesis'
_chemical_formula_iupac 'C20 H25 N O7'
_chemical_formula_moiety 'C20 H25 N O7'
_chemical_formula_structural 'C20 H25 N O7'
_chemical_formula_sum 'C20 H25 N O7'
_chemical_formula_weight 391.41
_chemical_name_common RAS-2-OCbz
_chemical_name_systematic
; 
Methyl 2-(1-(benzyloxycarbonyloxy)-2-methylpropyl)-4,4-
dimethyl-3,5-dioxopyrrolidine-2-carboxylate
;
_space_group_IT_number 2
_symmetry_cell_setting triclinic
_symmetry_Int_Tables_number 2
_symmetry_space_group_name_Hall '-P 1'
_symmetry_space_group_name_H-M 'P -1'
_atom_sites_solution_hydrogens geom
_atom_sites_solution_primary direct
_atom_sites_solution_secondary difmap
_audit_creation_method SHELXL-97
_cell_angle_alpha 88.129(1)
_cell_angle_beta 78.693(1)
_cell_angle_gamma 88.859(1)
_cell_formula_units_Z 2
_cell_length_a 9.0015(1)
_cell_length_b 9.1400(1)
_cell_length_c 12.5776(1)
_cell_measurement_reflns_used 11624
_cell_measurement_temperature 193(2)
_cell_measurement_theta_max 27.44
_cell_measurement_theta_min 2.23
_cell_volume 1014.084(18)
_computing_cell_refinement 'SAINT V7.34A (Bruker AXS, 2006b)'
_computing_data_collection 'APEX2 v2.1-0 (Bruker AXS, 2006a)'
_computing_data_reduction 'SAINT V7.34A (Bruker AXS, 2006b)'
_computing_molecular_graphics 'SHELXTL v6.12 (Bruker AXS, 2001)'
_computing_publication_material 'SHELXTL v6.12 (Bruker AXS, 2001)'
_computing_structure_refinement 'SHELXTL v6.12 (Bruker AXS, 2001)'
_computing_structure_solution 'SHELXTL v6.12 (Bruker AXS, 2001)'
_diffrn_ambient_temperature 193(2)
_diffrn_detector_area_resol_mean 836.6
_diffrn_measured_fraction_theta_full 1.000
_diffrn_measured_fraction_theta_max 1.000
_diffrn_measurement_device_type 'Bruker APEX II CCD'
_diffrn_measurement_method '\w scans, 3225 0.5\% rotations'
_diffrn_radiation_monochromator graphite
_diffrn_radiation_source 'fine-focus sealed tube'
_diffrn_radiation_type 'Mo K\a'
_diffrn_radiation_wavelength 0.71073
_diffrn_reflns_av_R_equivalents 0.0232
_diffrn_reflns_av_sigmaI/netI 0.0140
_diffrn_reflns_limit_h_max 11
_diffrn_reflns_limit_h_min -11
_diffrn_reflns_limit_k_max 11
_diffrn_reflns_limit_k_min -11
_diffrn_reflns_limit_l_max 16
_diffrn_reflns_limit_l_min -16
_diffrn_reflns_number 29386
_diffrn_reflns_theta_full 27.50
_diffrn_reflns_theta_max 27.50
_diffrn_reflns_theta_min 1.65
_diffrn_standards_decay_% 0
_diffrn_standards_number 0
_exptl_absorpt_coefficient_mu 0.097
_exptl_absorpt_correction_T_max 0.9899
_exptl_absorpt_correction_T_min 0.9747
_exptl_absorpt_correction_type multi-scan
_exptl_absorpt_process_details 'SADABS (Bruker AXS, 2004)'
_exptl_crystal_colour Colorless
_exptl_crystal_density_diffrn 1.282
_exptl_crystal_density_method 'not measured'
_exptl_crystal_description Plate
_exptl_crystal_F_000 416
_exptl_crystal_size_max 0.265
_exptl_crystal_size_mid 0.175
_exptl_crystal_size_min 0.105
_refine_diff_density_max 0.324
_refine_diff_density_min -0.176
_refine_diff_density_rms 0.036
_refine_ls_extinction_method none
_refine_ls_goodness_of_fit_ref 1.041
_refine_ls_hydrogen_treatment mixed
_refine_ls_matrix_type full
_refine_ls_number_parameters 261
_refine_ls_number_reflns 4666
_refine_ls_number_restraints 0
_refine_ls_restrained_S_all 1.041
_refine_ls_R_factor_all 0.0440
_refine_ls_R_factor_gt 0.0374
_refine_ls_shift/su_max 0.000
_refine_ls_shift/su_mean 0.000
_refine_ls_structure_factor_coef Fsqd
_refine_ls_weighting_details 'w=1/[\s^2^(Fo^2^)+(0.0514P)^2^+0.2622P] where P=(Fo^2^+2Fc^2^)/3'
_refine_ls_weighting_scheme calc
_refine_ls_wR_factor_gt 0.0992
_refine_ls_wR_factor_ref 0.1044
_reflns_number_gt 4010
_reflns_number_total 4666
_reflns_threshold_expression I>2\s(I)
_cod_data_source_file ja901400q_si_003.cif
_cod_data_source_block ejc158
_cod_database_code 4104257

loop_
_symmetry_equiv_pos_as_xyz
'x, y, z'
'-x, -y, -z'

loop_
_atom_site_label
_atom_site_type_symbol
_atom_site_fract_x
_atom_site_fract_y
_atom_site_fract_z
_atom_site_U_iso_or_equiv
_atom_site_adp_type
_atom_site_occupancy
_atom_site_symmetry_multiplicity
_atom_site_calc_flag
_atom_site_refinement_flags
N1 N 0.59688(11) 0.05546(10) 0.60627(8) 0.0268(2) Uani 1 1 d .
H1 H 0.6058(17) 0.0717(17) 0.5383(13) 0.040 Uiso 1 1 d .
C2 C 0.68819(12) 0.12787(12) 0.67057(8) 0.0255(2) Uani 1 1 d .
C3 C 0.61971(12) 0.06799(12) 0.78690(9) 0.0274(2) Uani 1 1 d .
C4 C 0.49743(12) -0.04070(12) 0.78086(9) 0.0274(2) Uani 1 1 d .
C5 C 0.48907(12) -0.03307(12) 0.66108(9) 0.0274(2) Uani 1 1 d .
C6 C 0.67039(12) 0.29548(12) 0.66646(9) 0.0277(2) Uani 1 1 d .
H6 H 0.7387 0.3403 0.7098 0.033 Uiso 1 1 calc R
O7 O 0.51245(9) 0.32197(9) 0.71753(7) 0.03158(19) Uani 1 1 d .
C8 C 0.48685(14) 0.40143(12) 0.80741(9) 0.0309(2) Uani 1 1 d .
O9 O 0.58134(11) 0.45354(11) 0.84877(8) 0.0449(2) Uani 1 1 d .
O10 O 0.33754(10) 0.41048(11) 0.83995(7) 0.0409(2) Uani 1 1 d .
C11 C 0.28232(17) 0.48557(15) 0.94053(10) 0.0411(3) Uani 1 1 d .
H11A H 0.3682 0.5319 0.9645 0.049 Uiso 1 1 calc R
H11B H 0.2368 0.4137 0.9977 0.049 Uiso 1 1 calc R
C12 C 0.16654(13) 0.60008(13) 0.92553(9) 0.0305(2) Uani 1 1 d .
C13 C 0.11545(14) 0.69212(14) 1.01117(10) 0.0368(3) Uani 1 1 d .
H13 H 0.1547 0.6814 1.0759 0.044 Uiso 1 1 calc R
C14 C 0.00745(16) 0.79957(16) 1.00249(13) 0.0477(3) Uani 1 1 d .
H14 H -0.0275 0.8617 1.0616 0.057 Uiso 1 1 calc R
C15 C -0.04962(17) 0.81702(17) 0.90893(14) 0.0509(4) Uani 1 1 d .
H15 H -0.1231 0.8914 0.9032 0.061 Uiso 1 1 calc R
C16 C 0.00030(18) 0.72631(18) 0.82394(13) 0.0510(4) Uani 1 1 d .
H16 H -0.0389 0.7378 0.7593 0.061 Uiso 1 1 calc R
C17 C 0.10809(17) 0.61776(16) 0.83233(11) 0.0437(3) Uani 1 1 d .
H17 H 0.1418 0.5552 0.7733 0.052 Uiso 1 1 calc R
C18 C 0.69466(15) 0.36757(13) 0.55326(10) 0.0348(3) Uani 1 1 d .
H18 H 0.6153 0.3308 0.5157 0.042 Uiso 1 1 calc R
C19 C 0.6736(2) 0.53365(15) 0.56203(13) 0.0502(4) Uani 1 1 d .
H19A H 0.5723 0.5560 0.6038 0.075 Uiso 1 1 calc R
H19B H 0.6848 0.5788 0.4892 0.075 Uiso 1 1 calc R
H19C H 0.7503 0.5725 0.5987 0.075 Uiso 1 1 calc R
C20 C 0.84885(17) 0.33092(17) 0.48449(11) 0.0472(3) Uani 1 1 d .
H20A H 0.8558 0.2256 0.4716 0.071 Uiso 1 1 calc R
H20B H 0.9287 0.3583 0.5227 0.071 Uiso 1 1 calc R
H20C H 0.8613 0.3853 0.4149 0.071 Uiso 1 1 calc R
C21 C 0.85289(13) 0.07068(13) 0.64700(9) 0.0307(2) Uani 1 1 d .
O22 O 0.88863(10) -0.04567(10) 0.60856(8) 0.0436(2) Uani 1 1 d .
O23 O 0.94459(10) 0.16269(11) 0.68092(8) 0.0400(2) Uani 1 1 d .
C24 C 1.10337(15) 0.1176(2) 0.66285(14) 0.0534(4) Uani 1 1 d .
H24A H 1.1609 0.1883 0.6949 0.080 Uiso 1 1 calc R
H24B H 1.1437 0.1134 0.5847 0.080 Uiso 1 1 calc R
H24C H 1.1124 0.0206 0.6968 0.080 Uiso 1 1 calc R
O25 O 0.66173(11) 0.10391(10) 0.86678(7) 0.0401(2) Uani 1 1 d .
C26 C 0.54823(17) -0.19488(14) 0.81170(12) 0.0437(3) Uani 1 1 d .
H26A H 0.6456 -0.2194 0.7652 0.066 Uiso 1 1 calc R
H26B H 0.4722 -0.2659 0.8019 0.066 Uiso 1 1 calc R
H26C H 0.5594 -0.1979 0.8877 0.066 Uiso 1 1 calc R
C27 C 0.34743(14) 0.00190(16) 0.85370(10) 0.0376(3) Uani 1 1 d .
H27A H 0.3188 0.1019 0.8346 0.056 Uiso 1 1 calc R
H27B H 0.3587 -0.0031 0.9297 0.056 Uiso 1 1 calc R
H27C H 0.2686 -0.0658 0.8436 0.056 Uiso 1 1 calc R
O28 O 0.39789(10) -0.09937(10) 0.62060(7) 0.0377(2) Uani 1 1 d .

loop_
_atom_site_aniso_label
_atom_site_aniso_U_11
_atom_site_aniso_U_22
_atom_site_aniso_U_33
_atom_site_aniso_U_23
_atom_site_aniso_U_13
_atom_site_aniso_U_12
N1 0.0290(5) 0.0318(5) 0.0205(4) -0.0041(4) -0.0067(4) -0.0005(4)
C2 0.0252(5) 0.0296(5) 0.0228(5) -0.0031(4) -0.0070(4) 0.0013(4)
C3 0.0284(5) 0.0300(5) 0.0246(5) -0.0021(4) -0.0074(4) 0.0039(4)
C4 0.0285(5) 0.0299(5) 0.0243(5) -0.0009(4) -0.0066(4) 0.0001(4)
C5 0.0273(5) 0.0301(5) 0.0252(5) -0.0049(4) -0.0057(4) 0.0028(4)
C6 0.0269(5) 0.0296(5) 0.0275(5) -0.0044(4) -0.0070(4) 0.0021(4)
O7 0.0301(4) 0.0347(4) 0.0311(4) -0.0096(3) -0.0080(3) 0.0063(3)
C8 0.0395(6) 0.0254(5) 0.0280(5) -0.0024(4) -0.0077(5) 0.0059(4)
O9 0.0465(5) 0.0497(6) 0.0407(5) -0.0176(4) -0.0117(4) 0.0013(4)
O10 0.0377(5) 0.0456(5) 0.0393(5) -0.0162(4) -0.0064(4) 0.0122(4)
C11 0.0496(7) 0.0435(7) 0.0285(6) -0.0075(5) -0.0041(5) 0.0157(6)
C12 0.0287(5) 0.0300(6) 0.0306(6) -0.0022(4) 0.0002(4) -0.0006(4)
C13 0.0344(6) 0.0384(6) 0.0366(6) -0.0093(5) -0.0035(5) 0.0005(5)
C14 0.0414(7) 0.0441(8) 0.0537(8) -0.0161(6) 0.0017(6) 0.0084(6)
C15 0.0378(7) 0.0483(8) 0.0639(9) -0.0018(7) -0.0049(7) 0.0137(6)
C16 0.0483(8) 0.0604(9) 0.0450(8) 0.0012(7) -0.0130(6) 0.0129(7)
C17 0.0503(8) 0.0479(8) 0.0320(6) -0.0071(5) -0.0062(6) 0.0121(6)
C18 0.0400(6) 0.0340(6) 0.0309(6) 0.0020(5) -0.0090(5) 0.0015(5)
C19 0.0650(10) 0.0351(7) 0.0497(8) 0.0057(6) -0.0109(7) 0.0052(6)
C20 0.0509(8) 0.0507(8) 0.0347(7) 0.0071(6) 0.0030(6) 0.0027(6)
C21 0.0276(5) 0.0374(6) 0.0270(5) 0.0009(5) -0.0056(4) 0.0035(4)
O22 0.0375(5) 0.0410(5) 0.0502(6) -0.0078(4) -0.0040(4) 0.0114(4)
O23 0.0263(4) 0.0501(5) 0.0465(5) -0.0057(4) -0.0138(4) 0.0032(4)
C24 0.0264(6) 0.0777(11) 0.0581(9) -0.0006(8) -0.0142(6) 0.0057(6)
O25 0.0488(5) 0.0487(5) 0.0264(4) -0.0009(4) -0.0153(4) -0.0085(4)
C26 0.0539(8) 0.0320(6) 0.0478(8) 0.0034(5) -0.0173(6) 0.0024(6)
C27 0.0316(6) 0.0525(8) 0.0276(6) -0.0025(5) -0.0025(5) 0.0002(5)
O28 0.0371(5) 0.0489(5) 0.0286(4) -0.0043(4) -0.0085(3) -0.0120(4)

loop_
_atom_type_symbol
_atom_type_description
_atom_type_scat_dispersion_real
_atom_type_scat_dispersion_imag
_atom_type_scat_source
C C 0.0033 0.0016 'International Tables Vol C Tables 4.2.6.8 and 6.1.1.4'
H H 0.0000 0.0000 'International Tables Vol C Tables 4.2.6.8 and 6.1.1.4'
N N 0.0061 0.0033 'International Tables Vol C Tables 4.2.6.8 and 6.1.1.4'
O O 0.0106 0.0060 'International Tables Vol C Tables 4.2.6.8 and 6.1.1.4'

loop_
_geom_angle_atom_site_label_1
_geom_angle_atom_site_label_2
_geom_angle_atom_site_label_3
_geom_angle
C5 N1 C2 116.02(9)
C5 N1 H1 121.2(10)
C2 N1 H1 122.7(10)
N1 C2 C6 113.04(9)
N1 C2 C21 111.42(9)
C6 C2 C21 114.90(9)
N1 C2 C3 101.61(9)
C6 C2 C3 109.46(9)
C21 C2 C3 105.24(8)
O25 C3 C4 126.97(10)
O25 C3 C2 123.63(10)
C4 C3 C2 109.40(9)
C3 C4 C5 102.62(9)
C3 C4 C27 111.33(10)
C5 C4 C27 112.40(9)
C3 C4 C26 109.90(10)
C5 C4 C26 109.64(10)
C27 C4 C26 110.68(10)
O28 C5 N1 125.07(10)
O28 C5 C4 124.78(10)
N1 C5 C4 110.15(9)
O7 C6 C18 107.12(9)
O7 C6 C2 104.12(9)
C18 C6 C2 115.83(9)
O7 C6 H6 109.8
C18 C6 H6 109.8
C2 C6 H6 109.8
C8 O7 C6 116.94(9)
O9 C8 O10 127.40(11)
O9 C8 O7 126.01(11)
O10 C8 O7 106.59(10)
C8 O10 C11 116.54(10)
O10 C11 C12 110.78(10)
O10 C11 H11A 109.5
C12 C11 H11A 109.5
O10 C11 H11B 109.5
C12 C11 H11B 109.5
H11A C11 H11B 108.1
C17 C12 C13 118.93(11)
C17 C12 C11 123.61(11)
C13 C12 C11 117.46(11)
C14 C13 C12 120.16(12)
C14 C13 H13 119.9
C12 C13 H13 119.9
C15 C14 C13 120.52(13)
C15 C14 H14 119.7
C13 C14 H14 119.7
C16 C15 C14 119.63(13)
C16 C15 H15 120.2
C14 C15 H15 120.2
C15 C16 C17 120.13(14)
C15 C16 H16 119.9
C17 C16 H16 119.9
C12 C17 C16 120.61(13)
C12 C17 H17 119.7
C16 C17 H17 119.7
C20 C18 C6 112.87(10)
C20 C18 C19 110.23(12)
C6 C18 C19 109.89(10)
C20 C18 H18 107.9
C6 C18 H18 107.9
C19 C18 H18 107.9
C18 C19 H19A 109.5
C18 C19 H19B 109.5
H19A C19 H19B 109.5
C18 C19 H19C 109.5
H19A C19 H19C 109.5
H19B C19 H19C 109.5
C18 C20 H20A 109.5
C18 C20 H20B 109.5
H20A C20 H20B 109.5
C18 C20 H20C 109.5
H20A C20 H20C 109.5
H20B C20 H20C 109.5
O22 C21 O23 125.77(11)
O22 C21 C2 123.00(11)
O23 C21 C2 111.10(10)
C21 O23 C24 115.25(11)
O23 C24 H24A 109.5
O23 C24 H24B 109.5
H24A C24 H24B 109.5
O23 C24 H24C 109.5
H24A C24 H24C 109.5
H24B C24 H24C 109.5
C4 C26 H26A 109.5
C4 C26 H26B 109.5
H26A C26 H26B 109.5
C4 C26 H26C 109.5
H26A C26 H26C 109.5
H26B C26 H26C 109.5
C4 C27 H27A 109.5
C4 C27 H27B 109.5
H27A C27 H27B 109.5
C4 C27 H27C 109.5
H27A C27 H27C 109.5
H27B C27 H27C 109.5

loop_
_geom_bond_atom_site_label_1
_geom_bond_atom_site_label_2
_geom_bond_distance
N1 C5 1.3432(15)
N1 C2 1.4439(13)
N1 H1 0.851(16)
C2 C6 1.5374(15)
C2 C21 1.5382(15)
C2 C3 1.5582(15)
C3 O25 1.1982(14)
C3 C4 1.5118(16)
C4 C5 1.5224(15)
C4 C27 1.5269(16)
C4 C26 1.5341(17)
C5 O28 1.2264(14)
C6 O7 1.4597(13)
C6 C18 1.5269(16)
C6 H6 1.0000
O7 C8 1.3429(14)
C8 O9 1.1945(15)
C8 O10 1.3278(15)
O10 C11 1.4543(14)
C11 C12 1.4960(17)
C11 H11A 0.9900
C11 H11B 0.9900
C12 C17 1.3795(18)
C12 C13 1.3889(16)
C13 C14 1.3849(19)
C13 H13 0.9500
C14 C15 1.377(2)
C14 H14 0.9500
C15 C16 1.374(2)
C15 H15 0.9500
C16 C17 1.390(2)
C16 H16 0.9500
C17 H17 0.9500
C18 C20 1.5220(19)
C18 C19 1.5309(18)
C18 H18 1.0000
C19 H19A 0.9800
C19 H19B 0.9800
C19 H19C 0.9800
C20 H20A 0.9800
C20 H20B 0.9800
C20 H20C 0.9800
C21 O22 1.1946(15)
C21 O23 1.3266(15)
O23 C24 1.4559(15)
C24 H24A 0.9800
C24 H24B 0.9800
C24 H24C 0.9800
C26 H26A 0.9800
C26 H26B 0.9800
C26 H26C 0.9800
C27 H27A 0.9800
C27 H27B 0.9800
C27 H27C 0.9800

loop_
_geom_torsion_atom_site_label_1
_geom_torsion_atom_site_label_2
_geom_torsion_atom_site_label_3
_geom_torsion_atom_site_label_4
_geom_torsion
C5 N1 C2 C6 -116.73(11)
C5 N1 C2 C21 112.09(11)
C5 N1 C2 C3 0.46(12)
N1 C2 C3 O25 -178.29(11)
C6 C2 C3 O25 -58.53(14)
C21 C2 C3 O25 65.46(14)
N1 C2 C3 C4 2.51(11)
C6 C2 C3 C4 122.27(9)
C21 C2 C3 C4 -113.74(10)
O25 C3 C4 C5 176.69(11)
C2 C3 C4 C5 -4.14(11)
O25 C3 C4 C27 56.25(15)
C2 C3 C4 C27 -124.58(10)
O25 C3 C4 C26 -66.74(15)
C2 C3 C4 C26 112.43(10)
C2 N1 C5 O28 177.40(11)
C2 N1 C5 C4 -3.24(13)
C3 C4 C5 O28 -176.17(11)
C27 C4 C5 O28 -56.47(15)
C26 C4 C5 O28 67.07(15)
C3 C4 C5 N1 4.46(12)
C27 C4 C5 N1 124.16(11)
C26 C4 C5 N1 -112.30(11)
N1 C2 C6 O7 64.61(11)
C21 C2 C6 O7 -165.97(8)
C3 C2 C6 O7 -47.86(10)
N1 C2 C6 C18 -52.71(13)
C21 C2 C6 C18 76.70(12)
C3 C2 C6 C18 -165.18(9)
C18 C6 O7 C8 -117.42(10)
C2 C6 O7 C8 119.38(10)
C6 O7 C8 O9 0.77(17)
C6 O7 C8 O10 -179.49(9)
O9 C8 O10 C11 -3.58(19)
O7 C8 O10 C11 176.68(10)
C8 O10 C11 C12 128.98(12)
O10 C11 C12 C17 7.42(19)
O10 C11 C12 C13 -173.05(11)
C17 C12 C13 C14 0.05(19)
C11 C12 C13 C14 -179.50(13)
C12 C13 C14 C15 -0.4(2)
C13 C14 C15 C16 0.5(2)
C14 C15 C16 C17 -0.1(3)
C13 C12 C17 C16 0.3(2)
C11 C12 C17 C16 179.81(14)
C15 C16 C17 C12 -0.2(2)
O7 C6 C18 C20 -172.06(10)
C2 C6 C18 C20 -56.42(14)
O7 C6 C18 C19 64.46(13)
C2 C6 C18 C19 -179.91(11)
N1 C2 C21 O22 -21.64(16)
C6 C2 C21 O22 -151.85(11)
C3 C2 C21 O22 87.69(13)
N1 C2 C21 O23 162.20(9)
C6 C2 C21 O23 31.99(13)
C3 C2 C21 O23 -88.48(11)
O22 C21 O23 C24 3.56(18)
C2 C21 O23 C24 179.60(11)
